data_4035954
loop_
_publ_author_name
'Mocanu, Anabella'
'Sz\>ucs, R\'ozsa'
'Caytan, Elsa'
'Roisnel, Thierry'
'Dorcet, Vincent'
'Bouit, Pierre-Antoine'
'Nyul\'aszi, L\'aszl\'o'
'Hissler, Muriel'

_publ_section_title
;
 Synthesis, Optical, and Redox Properties of Regioisomeric
 Benzoheterocycles-Fused Pyrene.
;
_journal_issue 2
_journal_name_full 'The Journal of organic chemistry'
_journal_page_first 957
_journal_page_last 962
_journal_paper_doi 10.1021/acs.joc.8b02884
_journal_volume 84
_journal_year 2019
_chemical_compound_source 'synthesis as described'
_chemical_formula_moiety 'C57 H40 Cl2 O4 P2'
_chemical_formula_sum 'C57 H40 Cl2 O4 P2'
_chemical_formula_weight 921.73
_space_group_crystal_system triclinic
_space_group_IT_number 2
_space_group_name_Hall '-P 1'
_space_group_name_H-M_alt 'P -1'
_atom_sites_solution_hydrogens mixed
_audit_creation_method 'SHELXL-2017_1, CRYSCALC (Oct. 2018)'
_cell_angle_alpha 114.260(4)
_cell_angle_beta 97.195(4)
_cell_angle_gamma 92.441(4)
_cell_formula_units_Z 1
_cell_length_a 9.3936(8)
_cell_length_b 11.2389(11)
_cell_length_c 11.6385(11)
_cell_measurement_reflns_used 2751
_cell_measurement_temperature 150(2)
_cell_measurement_theta_max 26.86
_cell_measurement_theta_min 2.81
_cell_measurement_wavelength 0.71073
_cell_volume 1105.37(18)
_computing_cell_refinement 'APEX3 (Bruker, 2015)'
_computing_data_collection 'SAINT (Bruker, 2014)'
_computing_data_reduction 'SAINT (Bruker, 2014)'
_computing_molecular_graphics 'SXGRAPH (Farrugia, 1999), Mercury (CSD, 2016)'
_computing_publication_material 'CRYSCALC (T. Roisnel, local program, 2018)'
_computing_structure_refinement 'SHELXL-2017_1 (Sheldrick, 2017)'
_computing_structure_solution 'SHELXT (Sheldrick, 2015)'
_diffrn_ambient_temperature 150(2)
_diffrn_detector 'CCD plate'
_diffrn_measured_fraction_theta_full 0.994
_diffrn_measured_fraction_theta_max 0.987
_diffrn_measurement_device_type 'APEXII, Bruker-AXS'
_diffrn_measurement_method 'CCD rotation images, thin slices'
_diffrn_radiation_monochromator 'multilayer monochromator'
_diffrn_radiation_probe x-ray
_diffrn_radiation_source 'Incoatec microfocus sealed tube'
_diffrn_radiation_type MoK\a
_diffrn_radiation_wavelength 0.71073
_diffrn_reflns_av_R_equivalents 0.0392
_diffrn_reflns_av_unetI/netI 0.0596
_diffrn_reflns_limit_h_max 12
_diffrn_reflns_limit_h_min -12
_diffrn_reflns_limit_k_max 14
_diffrn_reflns_limit_k_min -14
_diffrn_reflns_limit_l_max 15
_diffrn_reflns_limit_l_min -15
_diffrn_reflns_number 11252
_diffrn_reflns_theta_full 25.242
_diffrn_reflns_theta_max 27.479
_diffrn_reflns_theta_min 2.986
_exptl_absorpt_coefficient_mu 0.270
_exptl_absorpt_correction_T_max 0.883
_exptl_absorpt_correction_T_min 0.815
_exptl_absorpt_correction_type multi-scan
_exptl_absorpt_process_details
;
  [Sheldrick, G.M. (2014). SADABS Bruker AXS Inc., Madison, Wisconsin, USA]
;
_exptl_crystal_colour white
_exptl_crystal_density_diffrn 1.385
_exptl_crystal_description prism
_exptl_crystal_F_000 478
_exptl_crystal_size_max 0.600
_exptl_crystal_size_mid 0.590
_exptl_crystal_size_min 0.460
_refine_diff_density_max 0.488
_refine_diff_density_min -0.638
_refine_diff_density_rms 0.065
_refine_ls_extinction_method none
_refine_ls_goodness_of_fit_ref 1.075
_refine_ls_hydrogen_treatment mixed
_refine_ls_matrix_type full
_refine_ls_number_parameters 304
_refine_ls_number_reflns 5012
_refine_ls_number_restraints 0
_refine_ls_restrained_S_all 1.075
_refine_ls_R_factor_all 0.0748
_refine_ls_R_factor_gt 0.0544
_refine_ls_shift/su_max 0.001
_refine_ls_shift/su_mean 0.000
_refine_ls_structure_factor_coef Fsqd
_refine_ls_weighting_details 'w=1/[\s^2^(Fo^2^)+(0.0596P)^2^+0.3641P] where P=(Fo^2^+2Fc^2^)/3'
_refine_ls_weighting_scheme calc
_refine_ls_wR_factor_gt 0.1307
_refine_ls_wR_factor_ref 0.1422
_reflns_Friedel_coverage 0.000
_reflns_number_gt 3742
_reflns_number_total 5012
_reflns_threshold_expression >2sigma(I)
_cod_data_source_file jo8b02884_si_003.cif
_cod_data_source_block JOB
_cod_database_code 4035954

loop_
_space_group_symop_operation_xyz
'x, y, z'
'-x, -y, -z'

loop_
_atom_site_label
_atom_site_type_symbol
_atom_site_fract_x
_atom_site_fract_y
_atom_site_fract_z
_atom_site_U_iso_or_equiv
_atom_site_adp_type
_atom_site_occupancy
_atom_site_site_symmetry_order
_atom_site_calc_flag
_atom_site_refinement_flags_posn
_atom_site_refinement_flags_adp
_atom_site_refinement_flags_occupancy
P1 P 0.77449(6) 0.23499(6) 0.55487(6) 0.01899(16) Uani 1 1 d . . .
O1 O 0.90841(16) 0.17616(15) 0.57991(15) 0.0258(4) Uani 1 1 d . . .
C1 C 0.6606(2) 0.1528(2) 0.4032(2) 0.0218(5) Uani 1 1 d . . .
C2 C 0.6976(3) 0.1108(2) 0.2817(2) 0.0294(6) Uani 1 1 d . . .
H2 H 0.794509 0.124572 0.270720 0.035 Uiso 1 1 calc R U .
C3 C 0.5907(3) 0.0484(3) 0.1769(2) 0.0358(6) Uani 1 1 d . . .
H3 H 0.614267 0.018590 0.093191 0.043 Uiso 1 1 calc R U .
C4 C 0.4489(3) 0.0292(3) 0.1937(2) 0.0347(6) Uani 1 1 d . . .
H4 H 0.376704 -0.013804 0.120912 0.042 Uiso 1 1 calc R U .
C5 C 0.4109(2) 0.0714(2) 0.3143(2) 0.0272(5) Uani 1 1 d . . .
H5 H 0.313398 0.058463 0.324302 0.033 Uiso 1 1 calc R U .
C6 C 0.5171(2) 0.1330(2) 0.4205(2) 0.0213(5) Uani 1 1 d . . .
C7 C 0.4995(2) 0.1810(2) 0.5568(2) 0.0204(5) Uani 1 1 d . . .
C8 C 0.3707(2) 0.1783(2) 0.6036(2) 0.0240(5) Uani 1 1 d . . .
H8 H 0.282899 0.143058 0.545971 0.029 Uiso 1 1 calc R U .
C9 C 0.3702(2) 0.2272(2) 0.7354(2) 0.0232(5) Uani 1 1 d . . .
C10 C 0.2385(2) 0.2272(3) 0.7868(2) 0.0306(6) Uani 1 1 d . . .
H10 H 0.149509 0.194748 0.730450 0.037 Uiso 1 1 calc R U .
C11 C 0.2396(3) 0.2726(3) 0.9140(2) 0.0317(6) Uani 1 1 d . . .
H11 H 0.151066 0.270914 0.944998 0.038 Uiso 1 1 calc R U .
C12 C 0.3705(3) 0.3232(2) 1.0034(2) 0.0281(5) Uani 1 1 d . . .
C13 C 0.3731(3) 0.3719(3) 1.1357(2) 0.0344(6) Uani 1 1 d . . .
H13 H 0.285808 0.370260 1.168542 0.041 Uiso 1 1 calc R U .
C14 C 0.5020(3) 0.4224(3) 1.2187(2) 0.0366(6) Uani 1 1 d . . .
H14 H 0.502049 0.455105 1.308091 0.044 Uiso 1 1 calc R U .
C15 C 0.6308(3) 0.4258(3) 1.1732(2) 0.0328(6) Uani 1 1 d . . .
H15 H 0.717806 0.461913 1.231797 0.039 Uiso 1 1 calc R U .
C16 C 0.6346(2) 0.3770(2) 1.0425(2) 0.0261(5) Uani 1 1 d . . .
C17 C 0.5021(2) 0.3255(2) 0.9556(2) 0.0235(5) Uani 1 1 d . . .
C18 C 0.5027(2) 0.2771(2) 0.8217(2) 0.0219(5) Uani 1 1 d . . .
C19 C 0.6351(2) 0.2807(2) 0.7742(2) 0.0213(5) Uani 1 1 d . . .
C20 C 0.7663(2) 0.3322(2) 0.8640(2) 0.0254(5) Uani 1 1 d . . .
H20 H 0.855273 0.334045 0.833556 0.030 Uiso 1 1 calc R U .
C21 C 0.7653(2) 0.3780(2) 0.9908(2) 0.0281(5) Uani 1 1 d . . .
H21 H 0.853919 0.411833 1.047605 0.034 Uiso 1 1 calc R U .
C22 C 0.6300(2) 0.2332(2) 0.6418(2) 0.0196(5) Uani 1 1 d . . .
C23 C 0.8167(2) 0.4023(2) 0.5796(2) 0.0190(5) Uani 1 1 d . . .
C24 C 0.9486(2) 0.4699(2) 0.6507(2) 0.0263(5) Uani 1 1 d . . .
H24 H 1.016721 0.426971 0.683314 0.032 Uiso 1 1 calc R U .
C25 C 0.9798(3) 0.5998(3) 0.6737(2) 0.0320(6) Uani 1 1 d . . .
H25 H 1.069488 0.646123 0.722341 0.038 Uiso 1 1 calc R U .
C26 C 0.8812(3) 0.6624(3) 0.6262(3) 0.0349(6) Uani 1 1 d . . .
H26 H 0.902904 0.751906 0.643058 0.042 Uiso 1 1 calc R U .
C27 C 0.7510(3) 0.5954(2) 0.5541(3) 0.0318(6) Uani 1 1 d . . .
H27 H 0.683803 0.638575 0.520851 0.038 Uiso 1 1 calc R U .
C28 C 0.7188(2) 0.4654(2) 0.5305(2) 0.0252(5) Uani 1 1 d . . .
H28 H 0.629627 0.419143 0.480577 0.030 Uiso 1 1 calc R U .
C51 C 1.0514(9) 0.0403(8) 0.0785(7) 0.076(2) Uani 0.5 1 d . . P
H51A H 1.027019 0.035567 0.156937 0.091 Uiso 0.5 1 calc R U P
H51B H 1.143521 0.097092 0.102657 0.091 Uiso 0.5 1 calc R U P
Cl1 Cl 0.92063(9) 0.11478(8) 0.02560(9) 0.0562(2) Uani 1 1 d . . .
O2 O 0.94391(19) -0.04457(19) 0.6294(2) 0.0357(5) Uani 1 1 d . . .
HW1 H 0.997(3) -0.086(3) 0.558(3) 0.050 Uiso 1 1 d . . .
HW2 H 0.927(3) 0.028(3) 0.630(3) 0.050 Uiso 1 1 d . . .

loop_
_atom_site_aniso_label
_atom_site_aniso_U_11
_atom_site_aniso_U_22
_atom_site_aniso_U_33
_atom_site_aniso_U_23
_atom_site_aniso_U_13
_atom_site_aniso_U_12
P1 0.0174(3) 0.0177(3) 0.0239(3) 0.0106(2) 0.0036(2) 0.0027(2)
O1 0.0214(8) 0.0220(9) 0.0357(10) 0.0135(8) 0.0042(7) 0.0072(7)
C1 0.0222(11) 0.0175(11) 0.0263(12) 0.0098(10) 0.0039(9) 0.0009(9)
C2 0.0272(12) 0.0311(14) 0.0299(13) 0.0124(11) 0.0076(10) 0.0004(10)
C3 0.0379(14) 0.0434(17) 0.0234(13) 0.0114(12) 0.0058(11) -0.0012(12)
C4 0.0342(14) 0.0396(16) 0.0260(13) 0.0125(12) -0.0035(10) -0.0040(12)
C5 0.0233(11) 0.0286(14) 0.0297(13) 0.0135(11) 0.0009(10) -0.0004(10)
C6 0.0240(11) 0.0178(11) 0.0234(12) 0.0095(10) 0.0045(9) 0.0031(9)
C7 0.0222(11) 0.0171(11) 0.0243(12) 0.0115(10) 0.0020(9) 0.0019(9)
C8 0.0177(10) 0.0245(13) 0.0296(13) 0.0128(11) -0.0006(9) -0.0029(9)
C9 0.0217(11) 0.0223(12) 0.0277(12) 0.0120(10) 0.0058(9) 0.0022(9)
C10 0.0209(11) 0.0349(15) 0.0346(14) 0.0134(12) 0.0051(10) -0.0020(10)
C11 0.0252(12) 0.0362(15) 0.0362(14) 0.0156(12) 0.0124(10) 0.0024(11)
C12 0.0306(13) 0.0278(13) 0.0309(13) 0.0159(11) 0.0091(10) 0.0056(10)
C13 0.0349(14) 0.0420(16) 0.0341(14) 0.0200(13) 0.0157(11) 0.0125(12)
C14 0.0426(15) 0.0475(17) 0.0251(13) 0.0179(13) 0.0108(11) 0.0159(13)
C15 0.0318(13) 0.0419(16) 0.0239(13) 0.0132(12) 0.0019(10) 0.0102(11)
C16 0.0280(12) 0.0257(13) 0.0264(13) 0.0124(11) 0.0039(10) 0.0091(10)
C17 0.0271(12) 0.0205(12) 0.0265(12) 0.0131(10) 0.0047(9) 0.0051(9)
C18 0.0241(11) 0.0195(12) 0.0247(12) 0.0120(10) 0.0030(9) 0.0019(9)
C19 0.0201(11) 0.0203(12) 0.0265(12) 0.0127(10) 0.0035(9) 0.0024(9)
C20 0.0207(11) 0.0306(14) 0.0281(13) 0.0156(11) 0.0032(9) 0.0038(10)
C21 0.0231(12) 0.0313(14) 0.0286(13) 0.0128(11) -0.0019(10) 0.0038(10)
C22 0.0194(10) 0.0169(11) 0.0258(12) 0.0122(10) 0.0037(9) 0.0016(8)
C23 0.0210(10) 0.0172(11) 0.0204(11) 0.0082(9) 0.0071(8) 0.0031(9)
C24 0.0222(11) 0.0265(13) 0.0314(13) 0.0136(11) 0.0032(10) 0.0020(10)
C25 0.0272(12) 0.0267(14) 0.0387(15) 0.0112(12) 0.0041(11) -0.0033(10)
C26 0.0426(15) 0.0215(13) 0.0469(16) 0.0178(12) 0.0170(12) 0.0026(11)
C27 0.0363(14) 0.0307(14) 0.0406(15) 0.0241(12) 0.0131(11) 0.0130(11)
C28 0.0238(11) 0.0260(13) 0.0284(13) 0.0137(11) 0.0049(9) 0.0045(10)
C51 0.094(6) 0.069(5) 0.054(5) 0.014(4) 0.006(4) 0.045(4)
Cl1 0.0533(5) 0.0482(5) 0.0655(6) 0.0202(4) 0.0144(4) 0.0108(4)
O2 0.0343(10) 0.0318(11) 0.0520(12) 0.0256(10) 0.0160(9) 0.0090(8)

loop_
_atom_type_symbol
_atom_type_description
_atom_type_scat_dispersion_real
_atom_type_scat_dispersion_imag
_atom_type_scat_source
C C 0.0033 0.0016 'International Tables Vol C Tables 4.2.6.8 and 6.1.1.4'
H H 0.0000 0.0000 'International Tables Vol C Tables 4.2.6.8 and 6.1.1.4'
O O 0.0106 0.0060 'International Tables Vol C Tables 4.2.6.8 and 6.1.1.4'
P P 0.1023 0.0942 'International Tables Vol C Tables 4.2.6.8 and 6.1.1.4'
Cl Cl 0.1484 0.1585 'International Tables Vol C Tables 4.2.6.8 and 6.1.1.4'

loop_
_geom_angle_atom_site_label_1
_geom_angle_atom_site_label_2
_geom_angle_atom_site_label_3
_geom_angle
_geom_angle_site_symmetry_1
_geom_angle_site_symmetry_3
O1 P1 C1 118.51(10) . .
O1 P1 C22 118.17(10) . .
C1 P1 C22 92.91(10) . .
O1 P1 C23 110.80(10) . .
C1 P1 C23 107.48(10) . .
C22 P1 C23 107.22(10) . .
C2 C1 C6 121.0(2) . .
C2 C1 P1 128.75(17) . .
C6 C1 P1 110.21(17) . .
C3 C2 C1 118.8(2) . .
C3 C2 H2 120.6 . .
C1 C2 H2 120.6 . .
C2 C3 C4 120.3(2) . .
C2 C3 H3 119.9 . .
C4 C3 H3 119.9 . .
C5 C4 C3 121.3(2) . .
C5 C4 H4 119.3 . .
C3 C4 H4 119.3 . .
C4 C5 C6 119.2(2) . .
C4 C5 H5 120.4 . .
C6 C5 H5 120.4 . .
C5 C6 C1 119.4(2) . .
C5 C6 C7 127.4(2) . .
C1 C6 C7 113.20(19) . .
C8 C7 C22 120.1(2) . .
C8 C7 C6 126.39(19) . .
C22 C7 C6 113.51(18) . .
C7 C8 C9 120.24(19) . .
C7 C8 H8 119.9 . .
C9 C8 H8 119.9 . .
C8 C9 C18 119.82(19) . .
C8 C9 C10 121.6(2) . .
C18 C9 C10 118.6(2) . .
C11 C10 C9 121.0(2) . .
C11 C10 H10 119.5 . .
C9 C10 H10 119.5 . .
C10 C11 C12 121.9(2) . .
C10 C11 H11 119.1 . .
C12 C11 H11 119.1 . .
C13 C12 C17 119.1(2) . .
C13 C12 C11 122.5(2) . .
C17 C12 C11 118.4(2) . .
C14 C13 C12 120.5(2) . .
C14 C13 H13 119.7 . .
C12 C13 H13 119.7 . .
C13 C14 C15 120.9(2) . .
C13 C14 H14 119.6 . .
C15 C14 H14 119.6 . .
C14 C15 C16 121.0(2) . .
C14 C15 H15 119.5 . .
C16 C15 H15 119.5 . .
C15 C16 C17 118.8(2) . .
C15 C16 C21 123.0(2) . .
C17 C16 C21 118.2(2) . .
C12 C17 C18 120.3(2) . .
C12 C17 C16 119.8(2) . .
C18 C17 C16 119.9(2) . .
C17 C18 C9 119.8(2) . .
C17 C18 C19 120.1(2) . .
C9 C18 C19 120.1(2) . .
C22 C19 C18 118.00(19) . .
C22 C19 C20 123.4(2) . .
C18 C19 C20 118.6(2) . .
C21 C20 C19 121.1(2) . .
C21 C20 H20 119.4 . .
C19 C20 H20 119.4 . .
C20 C21 C16 122.0(2) . .
C20 C21 H21 119.0 . .
C16 C21 H21 119.0 . .
C19 C22 C7 121.66(19) . .
C19 C22 P1 128.31(16) . .
C7 C22 P1 109.95(16) . .
C28 C23 C24 119.7(2) . .
C28 C23 P1 120.93(16) . .
C24 C23 P1 119.41(17) . .
C25 C24 C23 119.7(2) . .
C25 C24 H24 120.1 . .
C23 C24 H24 120.1 . .
C26 C25 C24 120.3(2) . .
C26 C25 H25 119.9 . .
C24 C25 H25 119.9 . .
C25 C26 C27 120.3(2) . .
C25 C26 H26 119.8 . .
C27 C26 H26 119.8 . .
C26 C27 C28 119.8(2) . .
C26 C27 H27 120.1 . .
C28 C27 H27 120.1 . .
C27 C28 C23 120.2(2) . .
C27 C28 H28 119.9 . .
C23 C28 H28 119.9 . .
Cl1 C51 Cl1 116.9(4) . 2_755
Cl1 C51 H51A 108.1 . .
Cl1 C51 H51A 108.1 2_755 .
Cl1 C51 H51B 108.1 . .
Cl1 C51 H51B 108.1 2_755 .
H51A C51 H51B 107.3 . .
C51 Cl1 C51 63.1(4) . 2_755
HW1 O2 HW2 105(3) . .

loop_
_geom_bond_atom_site_label_1
_geom_bond_atom_site_label_2
_geom_bond_distance
_geom_bond_site_symmetry_2
P1 O1 1.4973(16) .
P1 C1 1.793(2) .
P1 C22 1.795(2) .
P1 C23 1.799(2) .
C1 C2 1.390(3) .
C1 C6 1.409(3) .
C2 C3 1.385(3) .
C2 H2 0.9500 .
C3 C4 1.390(4) .
C3 H3 0.9500 .
C4 C5 1.384(3) .
C4 H4 0.9500 .
C5 C6 1.390(3) .
C5 H5 0.9500 .
C6 C7 1.484(3) .
C7 C8 1.391(3) .
C7 C22 1.408(3) .
C8 C9 1.402(3) .
C8 H8 0.9500 .
C9 C18 1.427(3) .
C9 C10 1.440(3) .
C10 C11 1.352(3) .
C10 H10 0.9500 .
C11 C12 1.432(3) .
C11 H11 0.9500 .
C12 C13 1.403(3) .
C12 C17 1.421(3) .
C13 C14 1.386(4) .
C13 H13 0.9500 .
C14 C15 1.386(4) .
C14 H14 0.9500 .
C15 C16 1.395(3) .
C15 H15 0.9500 .
C16 C17 1.432(3) .
C16 C21 1.435(3) .
C17 C18 1.425(3) .
C18 C19 1.428(3) .
C19 C22 1.402(3) .
C19 C20 1.437(3) .
C20 C21 1.351(3) .
C20 H20 0.9500 .
C21 H21 0.9500 .
C23 C28 1.390(3) .
C23 C24 1.394(3) .
C24 C25 1.382(3) .
C24 H24 0.9500 .
C25 C26 1.381(4) .
C25 H25 0.9500 .
C26 C27 1.383(4) .
C26 H26 0.9500 .
C27 C28 1.383(3) .
C27 H27 0.9500 .
C28 H28 0.9500 .
C51 Cl1 1.706(7) .
C51 Cl1 1.720(7) 2_755
C51 H51A 0.9900 .
C51 H51B 0.9900 .
O2 HW1 0.98(3) .
O2 HW2 0.84(3) .

loop_
_geom_torsion_atom_site_label_1
_geom_torsion_atom_site_label_2
_geom_torsion_atom_site_label_3
_geom_torsion_atom_site_label_4
_geom_torsion
_geom_torsion_site_symmetry_1
_geom_torsion_site_symmetry_4
O1 P1 C1 C2 -52.1(3) . .
C22 P1 C1 C2 -176.5(2) . .
C23 P1 C1 C2 74.4(2) . .
O1 P1 C1 C6 127.91(16) . .
C22 P1 C1 C6 3.47(17) . .
C23 P1 C1 C6 -105.60(17) . .
C6 C1 C2 C3 -0.1(4) . .
P1 C1 C2 C3 179.8(2) . .
C1 C2 C3 C4 0.4(4) . .
C2 C3 C4 C5 0.0(4) . .
C3 C4 C5 C6 -0.7(4) . .
C4 C5 C6 C1 0.9(4) . .
C4 C5 C6 C7 -177.8(2) . .
C2 C1 C6 C5 -0.5(3) . .
P1 C1 C6 C5 179.50(18) . .
C2 C1 C6 C7 178.4(2) . .
P1 C1 C6 C7 -1.6(2) . .
C5 C6 C7 C8 -3.0(4) . .
C1 C6 C7 C8 178.2(2) . .
C5 C6 C7 C22 176.9(2) . .
C1 C6 C7 C22 -1.9(3) . .
C22 C7 C8 C9 0.0(3) . .
C6 C7 C8 C9 180.0(2) . .
C7 C8 C9 C18 -1.6(3) . .
C7 C8 C9 C10 179.3(2) . .
C8 C9 C10 C11 178.8(2) . .
C18 C9 C10 C11 -0.3(4) . .
C9 C10 C11 C12 0.3(4) . .
C10 C11 C12 C13 179.3(3) . .
C10 C11 C12 C17 0.2(4) . .
C17 C12 C13 C14 0.5(4) . .
C11 C12 C13 C14 -178.7(2) . .
C12 C13 C14 C15 -0.1(4) . .
C13 C14 C15 C16 -0.8(4) . .
C14 C15 C16 C17 1.3(4) . .
C14 C15 C16 C21 -179.8(2) . .
C13 C12 C17 C18 -179.8(2) . .
C11 C12 C17 C18 -0.6(3) . .
C13 C12 C17 C16 0.0(4) . .
C11 C12 C17 C16 179.2(2) . .
C15 C16 C17 C12 -0.9(3) . .
C21 C16 C17 C12 -179.9(2) . .
C15 C16 C17 C18 178.9(2) . .
C21 C16 C17 C18 -0.1(3) . .
C12 C17 C18 C9 0.6(3) . .
C16 C17 C18 C9 -179.2(2) . .
C12 C17 C18 C19 179.4(2) . .
C16 C17 C18 C19 -0.4(3) . .
C8 C9 C18 C17 -179.3(2) . .
C10 C9 C18 C17 -0.1(3) . .
C8 C9 C18 C19 1.9(3) . .
C10 C9 C18 C19 -178.9(2) . .
C17 C18 C19 C22 -179.4(2) . .
C9 C18 C19 C22 -0.6(3) . .
C17 C18 C19 C20 0.9(3) . .
C9 C18 C19 C20 179.7(2) . .
C22 C19 C20 C21 179.4(2) . .
C18 C19 C20 C21 -0.9(3) . .
C19 C20 C21 C16 0.4(4) . .
C15 C16 C21 C20 -178.9(2) . .
C17 C16 C21 C20 0.1(4) . .
C18 C19 C22 C7 -1.1(3) . .
C20 C19 C22 C7 178.7(2) . .
C18 C19 C22 P1 175.37(17) . .
C20 C19 C22 P1 -4.9(3) . .
C8 C7 C22 C19 1.4(3) . .
C6 C7 C22 C19 -178.6(2) . .
C8 C7 C22 P1 -175.65(17) . .
C6 C7 C22 P1 4.4(2) . .
O1 P1 C22 C19 54.0(2) . .
C1 P1 C22 C19 178.7(2) . .
C23 P1 C22 C19 -72.0(2) . .
O1 P1 C22 C7 -129.20(16) . .
C1 P1 C22 C7 -4.49(17) . .
C23 P1 C22 C7 104.81(17) . .
O1 P1 C23 C28 162.60(18) . .
C1 P1 C23 C28 31.7(2) . .
C22 P1 C23 C28 -67.1(2) . .
O1 P1 C23 C24 -18.4(2) . .
C1 P1 C23 C24 -149.31(18) . .
C22 P1 C23 C24 111.87(19) . .
C28 C23 C24 C25 1.1(3) . .
P1 C23 C24 C25 -177.89(19) . .
C23 C24 C25 C26 -0.2(4) . .
C24 C25 C26 C27 -0.7(4) . .
C25 C26 C27 C28 0.6(4) . .
C26 C27 C28 C23 0.3(4) . .
C24 C23 C28 C27 -1.2(3) . .
P1 C23 C28 C27 177.79(18) . .
Cl1 C51 Cl1 C51 0.001(0) 2_755 2_755
